data_7010456
loop_
_publ_author_name
'Abbati, G. Luca'
'Aragoni, M. Carla'
'Arca, Massimiliano'
'Devillanova, Francesco A.'
'Fabretti, Antonio C.'
'Garau, Alessandra'
'Isaia, Francesco'
'Lippolis, Vito'
'Verani, Gaetano'

_publ_section_title
;
 Oxidation of palladium powder by the adduct
 Ph2P(S)NHP(S)Ph2&#x00B7;I2. Crystal structure of PdL2
;
_journal_issue 7
_journal_name_full 'Journal of the Chemical Society, Dalton Transactions'
_journal_page_first 1105
_journal_paper_doi 10.1039/b009286j
_journal_year 2001
_chemical_compound_source Synthesis
_chemical_formula_moiety '[Pd(C24H20P2S2N)2]'
_chemical_formula_sum 'C48 H40 N2 P4 Pd S4'
_chemical_formula_weight 1003.41
_chemical_name_systematic
; 
? 
;
_space_group_IT_number 2
_symmetry_cell_setting triclinic
_symmetry_space_group_name_Hall '-P 1'
_symmetry_space_group_name_H-M 'P -1'
_atom_sites_solution_hydrogens geom
_atom_sites_solution_primary direct
_atom_sites_solution_secondary difmap
_audit_creation_method SHELXL-93
_cell_angle_alpha 112.140(10)
_cell_angle_beta 100.220(10)
_cell_angle_gamma 105.204(11)
_cell_formula_units_Z 1
_cell_length_a 8.8384(10)
_cell_length_b 11.516(2)
_cell_length_c 13.328(2)
_cell_measurement_reflns_used 23
_cell_measurement_temperature 293(2)
_cell_measurement_theta_max 11.88
_cell_measurement_theta_min 6.53
_cell_volume 1153.2(3)
_computing_cell_refinement 'CAD-4 Software. V5.0. (Enraf-Nonius, 1989)'
_computing_data_collection 'CAD-4 Software. V5.0. (Enraf-Nonius, 1989)'
_computing_data_reduction 'SDP (Enraf-Nonius, 1985)'
_computing_molecular_graphics 'ZORTEP (Szolnai, 1997)'
_computing_publication_material 'SHELXL-93 (Sheldrick, 1993)'
_computing_structure_refinement 'SHELXL-93 (Sheldrick, 1993)'
_computing_structure_solution 'SIR92 (Altomare et. al, 1994)'
_diffrn_ambient_temperature 293(2)
_diffrn_measurement_device 'Enraf Nonius CAD4 automatic diffractometer'
_diffrn_measurement_method 'omega-2theta scan'
_diffrn_radiation_monochromator graphite
_diffrn_radiation_source 'fine-focus sealed tube'
_diffrn_radiation_type MoK\a
_diffrn_radiation_wavelength 0.71069
_diffrn_reflns_av_R_equivalents 0.0205
_diffrn_reflns_av_sigmaI/netI 0.0469
_diffrn_reflns_limit_h_max 12
_diffrn_reflns_limit_h_min -12
_diffrn_reflns_limit_k_max 15
_diffrn_reflns_limit_k_min -16
_diffrn_reflns_limit_l_max 19
_diffrn_reflns_limit_l_min 0
_diffrn_reflns_number 4550
_diffrn_reflns_theta_max 31.37
_diffrn_reflns_theta_min 2.01
_diffrn_standards_decay_% 0
_diffrn_standards_interval_time 3600
_diffrn_standards_number 2
_exptl_absorpt_coefficient_mu 0.758
_exptl_absorpt_correction_T_max 0.9999
_exptl_absorpt_correction_T_min 0.9581
_exptl_absorpt_correction_type 'empirical, psi-scans'
_exptl_crystal_colour 'Ambered red'
_exptl_crystal_density_diffrn 1.445
_exptl_crystal_density_meas ?
_exptl_crystal_density_method none
_exptl_crystal_description 'Elonged blocks'
_exptl_crystal_F_000 512
_exptl_crystal_size_max 0.6
_exptl_crystal_size_mid 0.3
_exptl_crystal_size_min 0.3
_refine_diff_density_max 0.619
_refine_diff_density_min -0.416
_refine_diff_density_rms 0.075
_refine_ls_extinction_method none
_refine_ls_goodness_of_fit_all 1.046
_refine_ls_goodness_of_fit_obs 1.046
_refine_ls_hydrogen_treatment refU
_refine_ls_matrix_type full
_refine_ls_number_parameters 348
_refine_ls_number_reflns 4385
_refine_ls_number_restraints 0
_refine_ls_restrained_S_all 1.046
_refine_ls_restrained_S_obs 1.046
_refine_ls_R_factor_all 0.0389
_refine_ls_shift/esd_max -0.001
_refine_ls_shift/esd_mean 0.000
_refine_ls_structure_factor_coef Fsqd
_refine_ls_weighting_details 'w=1/[\s^2^(Fo^2^)+(0.0446P)^2^+0.0000P] where P=(Fo^2^+2Fc^2^)/3'
_refine_ls_weighting_scheme calc
_refine_ls_wR_factor_all 0.0821
_refine_ls_wR_factor_obs 0.0821
_reflns_number_observed 4385
_reflns_number_total 4385
_reflns_observed_criterion >2sigma(I)
_cod_data_source_file b009286j.txt
_cod_data_source_block 135dv
_cod_depositor_comments
;
The following automatic conversions were performed:
'_symmetry_cell_setting' value 'Triclinic' changed to 'triclinic'
according to '/home/saulius/struct/CIF-dictionaries/cif_core.dic'
dictionary named 'cif_core.dic' version 2.4.1 from 2010-06-29.

Automatic conversion script
Id: cif_fix_enum 1527 2010-12-29 10:47:43Z saulius 

The following automatic conversions were performed:

'_exptl_crystal_density_meas' value 'none' was changed to '?' - the
value is perceived as not measured.

Automatic conversion script
Id: cif_fix_values 3008 2015-01-20 13:52:24Z robertas 

The following automatic conversions were performed:

'_refine_ls_weighting_scheme' value 'calc
w=1/[\s^2^(Fo^2^)+(0.0446P)^2^+0.0000P] where P=(Fo^2^+2Fc^2^)/3' was
changed to 'calc'. New tag '_refine_ls_weighting_details' was
created. The value of the new tag was set to
'w=1/[\s^2^(Fo^2^)+(0.0446P)^2^+0.0000P] where P=(Fo^2^+2Fc^2^)/3'.

Automatic conversion script
Id: cif_fix_values 3143 2015-03-26 13:38:13Z robertas 
;
_cod_original_cell_volume 1153.1(3)
_cod_original_sg_symbol_H-M P-1
_cod_database_code 7010456

loop_
_symmetry_equiv_pos_as_xyz
'x, y, z'
'-x, -y, -z'

loop_
_atom_site_aniso_label
_atom_site_aniso_U_11
_atom_site_aniso_U_22
_atom_site_aniso_U_33
_atom_site_aniso_U_23
_atom_site_aniso_U_13
_atom_site_aniso_U_12
Pd1 0.0274(2) 0.0216(2) 0.0250(2) 0.00994(14) 0.00825(15) 0.01024(15)
P1 0.0327(4) 0.0251(4) 0.0317(4) 0.0140(3) 0.0116(4) 0.0126(3)
P2 0.0314(4) 0.0278(4) 0.0259(4) 0.0130(3) 0.0096(3) 0.0121(3)
S1 0.0326(4) 0.0277(4) 0.0332(4) 0.0119(3) 0.0091(3) 0.0152(3)
S2 0.0500(5) 0.0304(4) 0.0284(4) 0.0143(3) 0.0112(4) 0.0207(4)
N1 0.040(2) 0.0259(13) 0.0307(14) 0.0127(11) 0.0073(12) 0.0088(12)
C1A 0.040(2) 0.0250(14) 0.033(2) 0.0128(13) 0.0073(14) 0.0125(13)
C2A 0.075(3) 0.046(2) 0.075(3) 0.040(2) 0.039(3) 0.030(2)
C3A 0.100(4) 0.048(3) 0.089(4) 0.048(3) 0.038(3) 0.036(3)
C4A 0.109(4) 0.039(2) 0.060(3) 0.024(2) 0.021(3) 0.045(3)
C5A 0.117(5) 0.068(3) 0.074(3) 0.034(3) 0.056(3) 0.068(3)
C6A 0.097(4) 0.051(2) 0.068(3) 0.037(2) 0.049(3) 0.046(3)
C1B 0.034(2) 0.031(2) 0.044(2) 0.0162(15) 0.0160(15) 0.0121(14)
C2B 0.045(2) 0.063(3) 0.052(2) 0.028(2) 0.025(2) 0.020(2)
C3B 0.080(4) 0.077(3) 0.069(3) 0.039(3) 0.051(3) 0.029(3)
C4B 0.065(3) 0.082(4) 0.106(4) 0.048(3) 0.056(3) 0.038(3)
C5B 0.051(3) 0.091(4) 0.119(5) 0.054(4) 0.043(3) 0.042(3)
C6B 0.044(2) 0.062(3) 0.069(3) 0.039(2) 0.026(2) 0.028(2)
C1C 0.033(2) 0.038(2) 0.0270(15) 0.0146(13) 0.0110(13) 0.0167(14)
C2C 0.047(2) 0.044(2) 0.037(2) 0.013(2) 0.004(2) 0.011(2)
C3C 0.047(2) 0.069(3) 0.035(2) 0.009(2) -0.003(2) 0.012(2)
C4C 0.068(3) 0.092(4) 0.043(2) 0.034(3) 0.009(2) 0.039(3)
C5C 0.083(4) 0.076(3) 0.052(3) 0.043(3) 0.014(2) 0.030(3)
C6C 0.052(2) 0.050(2) 0.041(2) 0.025(2) 0.006(2) 0.014(2)
C1D 0.036(2) 0.045(2) 0.040(2) 0.026(2) 0.0164(15) 0.019(2)
C2D 0.039(2) 0.056(3) 0.060(3) 0.030(2) 0.019(2) 0.014(2)
C3D 0.037(2) 0.085(4) 0.087(4) 0.051(3) 0.017(3) 0.012(3)
C4D 0.049(3) 0.117(5) 0.102(4) 0.066(4) 0.038(3) 0.043(3)
C5D 0.075(4) 0.123(5) 0.089(4) 0.040(4) 0.053(3) 0.060(4)
C6D 0.048(3) 0.076(3) 0.058(3) 0.019(2) 0.024(2) 0.030(2)

loop_
_atom_site_label
_atom_site_type_symbol
_atom_site_fract_x
_atom_site_fract_y
_atom_site_fract_z
_atom_site_U_iso_or_equiv
_atom_site_thermal_displace_type
_atom_site_occupancy
_atom_site_calc_flag
_atom_site_refinement_flags
_atom_site_disorder_group
Pd1 Pd 0.5000 0.5000 1.0000 0.02445(10) Uani 1 d S .
P1 P 0.62200(10) 0.82831(8) 1.17169(7) 0.0287(2) Uani 1 d . .
P2 P 0.58443(10) 0.68354(8) 1.29906(7) 0.0276(2) Uani 1 d . .
S1 S 0.41271(10) 0.68416(8) 1.05006(7) 0.0309(2) Uani 1 d . .
S2 S 0.58747(11) 0.51159(8) 1.18046(7) 0.0347(2) Uani 1 d . .
N1 N 0.6635(3) 0.8188(3) 1.2893(2) 0.0335(6) Uani 1 d . .
C1A C 0.5922(4) 0.9857(3) 1.2026(3) 0.0332(7) Uani 1 d . .
C2A C 0.6576(6) 1.0739(4) 1.1616(4) 0.0570(11) Uani 1 d . .
C3A C 0.6211(7) 1.1881(5) 1.1843(5) 0.0698(14) Uani 1 d . .
C4A C 0.5192(7) 1.2154(4) 1.2475(4) 0.0655(14) Uani 1 d . .
C5A C 0.4526(8) 1.1301(5) 1.2887(4) 0.074(2) Uani 1 d . .
C6A C 0.4910(7) 1.0164(5) 1.2682(4) 0.0611(12) Uani 1 d . .
C1B C 0.7924(4) 0.8264(3) 1.1145(3) 0.0359(7) Uani 1 d . .
C2B C 0.7863(6) 0.8304(5) 1.0120(4) 0.0507(10) Uani 1 d . .
C3B C 0.9153(7) 0.8234(5) 0.9672(5) 0.0691(14) Uani 1 d . .
C4B C 1.0483(7) 0.8083(6) 1.0242(6) 0.076(2) Uani 1 d . .
C5B C 1.0538(7) 0.8003(6) 1.1227(6) 0.079(2) Uani 1 d . .
C6B C 0.9278(5) 0.8105(5) 1.1703(4) 0.0523(10) Uani 1 d . .
C1C C 0.7077(4) 0.7058(3) 1.4332(3) 0.0312(7) Uani 1 d . .
C2C C 0.8408(5) 0.8227(4) 1.5025(3) 0.0468(9) Uani 1 d . .
C3C C 0.9410(6) 0.8346(5) 1.6016(3) 0.0594(12) Uani 1 d . .
C4C C 0.9068(6) 0.7292(6) 1.6304(4) 0.0651(13) Uani 1 d . .
C5C C 0.7731(7) 0.6144(6) 1.5619(4) 0.0661(13) Uani 1 d . .
C6C C 0.6732(5) 0.6023(4) 1.4642(3) 0.0486(9) Uani 1 d . .
C1D C 0.3790(4) 0.6611(4) 1.3109(3) 0.0360(7) Uani 1 d . .
C2D C 0.2406(5) 0.5543(5) 1.2328(4) 0.0506(10) Uani 1 d . .
C3D C 0.0874(6) 0.5442(6) 1.2468(5) 0.0679(14) Uani 1 d . .
C4D C 0.0711(7) 0.6390(7) 1.3384(6) 0.078(2) Uani 1 d . .
C5D C 0.2066(8) 0.7463(7) 1.4168(6) 0.089(2) Uani 1 d . .
C6D C 0.3612(6) 0.7591(5) 1.4033(4) 0.0615(12) Uani 1 d . .
H2A H 0.7412(60) 1.0655(47) 1.1254(40) 0.074(15) Uiso 1 d . .
H3A H 0.6645(78) 1.2496(66) 1.1601(53) 0.122(23) Uiso 1 d . .
H4A H 0.4939(55) 1.2845(48) 1.2566(38) 0.067(14) Uiso 1 d . .
H5A H 0.3758(61) 1.1403(51) 1.3266(43) 0.081(16) Uiso 1 d . .
H6A H 0.4486(64) 0.9603(54) 1.2995(45) 0.090(17) Uiso 1 d . .
H2B H 0.6973(54) 0.8308(43) 0.9779(36) 0.055(13) Uiso 1 d . .
H3B H 0.9050(55) 0.8279(44) 0.9001(39) 0.064(14) Uiso 1 d . .
H4B H 1.1358(64) 0.7988(51) 0.9918(43) 0.085(16) Uiso 1 d . .
H5B H 1.1393(58) 0.7903(46) 1.1613(39) 0.064(14) Uiso 1 d . .
H6B H 0.9249(53) 0.8079(44) 1.2334(37) 0.055(13) Uiso 1 d . .
H2C H 0.8624(45) 0.8911(39) 1.4813(31) 0.042(11) Uiso 1 d . .
H3C H 1.0282(54) 0.9152(46) 1.6470(37) 0.061(13) Uiso 1 d . .
H4C H 0.9774(68) 0.7363(56) 1.6980(49) 0.102(19) Uiso 1 d . .
H5C H 0.7568(67) 0.5489(55) 1.5769(46) 0.090(19) Uiso 1 d . .
H6C H 0.5789(58) 0.5276(48) 1.4171(39) 0.069(14) Uiso 1 d . .
H2D H 0.2483(48) 0.4887(41) 1.1724(34) 0.046(11) Uiso 1 d . .
H3D H -0.0049(63) 0.4711(50) 1.1925(41) 0.075(16) Uiso 1 d . .
H4D H -0.0421(93) 0.6266(73) 1.3489(62) 0.155(28) Uiso 1 d . .
H5D H 0.1962(70) 0.8117(57) 1.4836(47) 0.098(19) Uiso 1 d . .
H6D H 0.4521(56) 0.8294(46) 1.4526(39) 0.063(14) Uiso 1 d . .

loop_
_atom_type_symbol
_atom_type_description
_atom_type_scat_dispersion_real
_atom_type_scat_dispersion_imag
_atom_type_scat_source
Pd Pd -0.9988 1.0072 'International Tables Vol C Tables 4.2.6.8 and 6.1.1.4'
C C 0.0033 0.0016 'International Tables Vol C Tables 4.2.6.8 and 6.1.1.4'
H H 0.0000 0.0000 'International Tables Vol C Tables 4.2.6.8 and 6.1.1.4'
N N 0.0061 0.0033 'International Tables Vol C Tables 4.2.6.8 and 6.1.1.4'
P P 0.1023 0.0942 'International Tables Vol C Tables 4.2.6.8 and 6.1.1.4'
S S 0.1246 0.1234 'International Tables Vol C Tables 4.2.6.8 and 6.1.1.4'

loop_
_geom_angle_atom_site_label_1
_geom_angle_atom_site_label_2
_geom_angle_atom_site_label_3
_geom_angle
_geom_angle_site_symmetry_1
_geom_angle_site_symmetry_3
_geom_angle_publ_flag
S2 Pd1 S2 180.0 . 2_667 ?
S2 Pd1 S1 81.29(3) . 2_667 ?
S2 Pd1 S1 98.71(3) 2_667 2_667 ?
S2 Pd1 S1 98.71(3) . . ?
S2 Pd1 S1 81.29(3) 2_667 . ?
S1 Pd1 S1 180.0 2_667 . ?
N1 P1 C1A 106.94(15) . . ?
N1 P1 C1B 109.9(2) . . ?
C1A P1 C1B 109.6(2) . . ?
N1 P1 S1 115.59(11) . . ?
C1A P1 S1 105.90(12) . . ?
C1B P1 S1 108.75(12) . . ?
N1 P2 C1C 106.0(2) . . ?
N1 P2 C1D 111.8(2) . . ?
C1C P2 C1D 105.26(15) . . ?
N1 P2 S2 117.27(11) . . ?
C1C P2 S2 105.15(11) . . ?
C1D P2 S2 110.33(13) . . ?
P1 S1 Pd1 99.34(4) . . ?
P2 S2 Pd1 109.33(4) . . ?
P2 N1 P1 122.2(2) . . ?
C2A C1A C6A 118.0(3) . . ?
C2A C1A P1 124.6(3) . . ?
C6A C1A P1 117.3(3) . . ?
C3A C2A C1A 120.7(4) . . ?
C4A C3A C2A 120.4(4) . . ?
C5A C4A C3A 120.2(4) . . ?
C4A C5A C6A 119.9(5) . . ?
C1A C6A C5A 120.8(4) . . ?
C2B C1B C6B 118.7(4) . . ?
C2B C1B P1 121.5(3) . . ?
C6B C1B P1 119.6(3) . . ?
C1B C2B C3B 120.8(5) . . ?
C4B C3B C2B 119.4(5) . . ?
C5B C4B C3B 120.5(5) . . ?
C4B C5B C6B 120.9(5) . . ?
C5B C6B C1B 119.7(5) . . ?
C2C C1C C6C 119.5(3) . . ?
C2C C1C P2 120.6(3) . . ?
C6C C1C P2 119.8(3) . . ?
C1C C2C C3C 119.9(4) . . ?
C4C C3C C2C 120.0(4) . . ?
C5C C4C C3C 119.7(4) . . ?
C4C C5C C6C 120.6(5) . . ?
C5C C6C C1C 120.4(4) . . ?
C2D C1D C6D 118.6(4) . . ?
C2D C1D P2 123.6(3) . . ?
C6D C1D P2 117.7(3) . . ?
C1D C2D C3D 120.5(5) . . ?
C4D C3D C2D 120.6(5) . . ?
C3D C4D C5D 119.9(5) . . ?
C4D C5D C6D 120.3(5) . . ?
C5D C6D C1D 120.0(5) . . ?

loop_
_geom_bond_atom_site_label_1
_geom_bond_atom_site_label_2
_geom_bond_distance
_geom_bond_site_symmetry_2
_geom_bond_publ_flag
Pd1 S2 2.3333(8) . ?
Pd1 S2 2.3333(8) 2_667 ?
Pd1 S1 2.3478(8) 2_667 ?
Pd1 S1 2.3478(8) . ?
P1 N1 1.597(3) . ?
P1 C1A 1.803(3) . ?
P1 C1B 1.806(3) . ?
P1 S1 2.0255(13) . ?
P2 N1 1.595(3) . ?
P2 C1C 1.807(3) . ?
P2 C1D 1.809(3) . ?
P2 S2 2.0258(11) . ?
C1A C2A 1.374(5) . ?
C1A C6A 1.378(5) . ?
C2A C3A 1.372(6) . ?
C3A C4A 1.355(7) . ?
C4A C5A 1.354(7) . ?
C5A C6A 1.379(6) . ?
C1B C2B 1.377(5) . ?
C1B C6B 1.386(5) . ?
C2B C3B 1.384(6) . ?
C3B C4B 1.371(8) . ?
C4B C5B 1.344(8) . ?
C5B C6B 1.385(6) . ?
C1C C2C 1.377(5) . ?
C1C C6C 1.382(5) . ?
C2C C3C 1.390(6) . ?
C3C C4C 1.383(7) . ?
C4C C5C 1.366(7) . ?
C5C C6C 1.372(6) . ?
C1D C2D 1.374(6) . ?
C1D C6D 1.389(6) . ?
C2D C3D 1.380(6) . ?
C3D C4D 1.358(8) . ?
C4D C5D 1.363(9) . ?
C5D C6D 1.387(7) . ?
